data_8000051
loop_
_publ_author_name
'Makoto Tadokoro'
'Yoshiki Ozawa'
'Minoru Mitsumi'
'Kohshiro Toriumi'
'Tetsuya Ogura'

_publ_section_title
;
 Raphide Crystal Structure in Agave Tequilana Determined by X-ray
 Originating from Synchrotron Radiation
;
_journal_issue 2
_journal_name_full 'Chemistry Letters'
_journal_page_first 236
_journal_paper_doi 10.1246/cl.2005.236
_journal_volume 34
_journal_year 2005
_chemical_formula_moiety 'Ca 2+, C2 O4 2-, H2 O'
_chemical_formula_sum 'C2 H2 Ca O4'
_chemical_formula_weight 146.11
_space_group_crystal_system monoclinic
_space_group_IT_number 14
_space_group_name_Hall '-P 2yab'
_space_group_name_H-M_alt 'P 1 21/a 1'
_atom_sites_solution_hydrogens geom
_atom_sites_solution_primary direct
_atom_sites_solution_secondary difmap
_audit_creation_method SHELXL-97
_cell_angle_alpha 90.00
_cell_angle_beta 109.53(2)
_cell_angle_gamma 90.00
_cell_formula_units_Z 8
_cell_length_a 10.090(2)
_cell_length_b 14.549(4)
_cell_length_c 6.270(3)
_cell_measurement_temperature 200(2)
_cell_volume 867.5(6)
_computing_cell_refinement Scalepack
_computing_data_collection Denzo
_computing_data_reduction Scalepack
_computing_structure_refinement 'SHELXL-97 (Sheldrick, 1997)'
_computing_structure_solution 'SHELXS-97 (Sheldrick, 1990)'
_diffrn_ambient_temperature 200(2)
_diffrn_detector_area_resol_mean 10
_diffrn_measured_fraction_theta_full 0.879
_diffrn_measured_fraction_theta_max 0.879
_diffrn_measurement_device_type 'Mac Science IP detector'
_diffrn_measurement_method 'phi axis oscillation'
_diffrn_radiation_monochromator 'Si 311'
_diffrn_radiation_source 'SPring-8 8GeV synchrotron'
_diffrn_radiation_wavelength 0.61650
_diffrn_reflns_av_R_equivalents 0.0000
_diffrn_reflns_av_sigmaI/netI 0.1335
_diffrn_reflns_limit_h_max 13
_diffrn_reflns_limit_h_min 0
_diffrn_reflns_limit_k_max 20
_diffrn_reflns_limit_k_min 0
_diffrn_reflns_limit_l_max 8
_diffrn_reflns_limit_l_min -8
_diffrn_reflns_number 2347
_diffrn_reflns_theta_full 26.21
_diffrn_reflns_theta_max 26.21
_diffrn_reflns_theta_min 2.22
_exptl_absorpt_coefficient_mu 1.332
_exptl_crystal_colour colorless
_exptl_crystal_density_diffrn 2.207
_exptl_crystal_density_method 'not measured'
_exptl_crystal_F_000 576
_refine_diff_density_max 1.244
_refine_diff_density_min -1.154
_refine_diff_density_rms 0.242
_refine_ls_extinction_method none
_refine_ls_goodness_of_fit_ref 0.871
_refine_ls_hydrogen_treatment mixed
_refine_ls_matrix_type full
_refine_ls_number_parameters 135
_refine_ls_number_reflns 2347
_refine_ls_number_restraints 0
_refine_ls_restrained_S_all 0.871
_refine_ls_R_factor_all 0.1588
_refine_ls_R_factor_gt 0.0772
_refine_ls_shift/su_max 0.001
_refine_ls_shift/su_mean 0.000
_refine_ls_structure_factor_coef Fsqd
_refine_ls_weighting_details 'calc w=1/[\s^2^(Fo^2^)+(0.1175P)^2^+0.0000P] where P=(Fo^2^+2Fc^2^)/3'
_refine_ls_weighting_scheme calc
_refine_ls_wR_factor_gt 0.2010
_refine_ls_wR_factor_ref 0.2379
_reflns_number_gt 938
_reflns_number_total 2347
_reflns_threshold_expression >2sigma(I)
_cod_database_code 8000051
_cod_depositor_comments
;
 Updating space group information.

 Antanas Vaitkus,
 2018-06-08
;

loop_
_space_group_symop_id
_space_group_symop_operation_xyz
1 'x, y, z'
2 '-x+1/2, y+1/2, -z'
3 '-x, -y, -z'
4 'x-1/2, -y-1/2, z'

loop_
_atom_site_label
_atom_site_type_symbol
_atom_site_fract_x
_atom_site_fract_y
_atom_site_fract_z
_atom_site_U_iso_or_equiv
_atom_site_adp_type
_atom_site_occupancy
_atom_site_symmetry_multiplicity
_atom_site_calc_flag
Ca1 Ca 0.94556(8) 0.12400(7) 0.53514(16) 0.0098(2) Uani 1 1 d
Ca2 Ca 0.56485(8) 0.12305(7) 0.50580(16) 0.0093(2) Uani 1 1 d
O3 O 0.8592(3) -0.0341(2) 0.5066(7) 0.0142(9) Uani 1 1 d
O4 O 0.6429(3) -0.0348(2) 0.5116(7) 0.0139(9) Uani 1 1 d
O5 O 0.8665(3) 0.2822(2) 0.5269(6) 0.0105(8) Uani 1 1 d
O6 O 0.6485(3) 0.2818(2) 0.5258(6) 0.0113(9) Uani 1 1 d
C7 C 0.8143(4) 0.1271(3) 0.9799(9) 0.0148(11) Uani 1 1 d
C8 C 0.6895(4) 0.1170(3) 1.0566(9) 0.0119(10) Uani 1 1 d
O9 O 0.7996(3) 0.1223(2) 0.7757(6) 0.0132(7) Uani 1 1 d
O10 O 0.7072(3) 0.1221(2) 1.2610(6) 0.0145(8) Uani 1 1 d
C11 C 0.7540(4) 0.3192(3) 0.5179(8) 0.0067(9) Uiso 1 1 d
C12 C 0.7498(4) -0.0728(3) 0.5028(8) 0.0084(10) Uiso 1 1 d
O13 O 0.9286(3) 0.1437(3) 1.1391(7) 0.0223(10) Uani 1 1 d
O14 O 0.5753(3) 0.1064(3) 0.8968(7) 0.0226(10) Uani 1 1 d
O15 O 0.3955(4) 0.1541(3) 0.1094(7) 0.0245(11) Uani 1 1 d
O16 O 1.1153(4) 0.1104(3) 0.9150(8) 0.0399(14) Uani 1 1 d

loop_
_atom_site_aniso_label
_atom_site_aniso_U_11
_atom_site_aniso_U_22
_atom_site_aniso_U_33
_atom_site_aniso_U_23
_atom_site_aniso_U_13
_atom_site_aniso_U_12
Ca1 0.0114(4) 0.0105(4) 0.0084(5) -0.0004(4) 0.0046(3) 0.0004(4)
Ca2 0.0107(4) 0.0101(4) 0.0079(5) 0.0000(4) 0.0041(3) 0.0001(4)
O3 0.0104(14) 0.0136(17) 0.020(2) -0.0008(13) 0.0064(14) -0.0014(13)
O4 0.0091(14) 0.0128(17) 0.021(2) 0.0004(13) 0.0069(14) -0.0008(13)
O5 0.0112(14) 0.0057(15) 0.017(2) 0.0002(12) 0.0072(14) 0.0011(12)
O6 0.0091(14) 0.0094(16) 0.014(2) -0.0004(12) 0.0020(14) -0.0019(12)
C7 0.0156(19) 0.013(2) 0.016(3) 0.004(2) 0.0057(17) 0.004(2)
C8 0.0068(17) 0.013(2) 0.018(3) -0.0045(19) 0.0082(15) -0.0023(17)
O9 0.0145(13) 0.0172(16) 0.0079(18) -0.0021(14) 0.0040(12) 0.0016(15)
O10 0.0123(13) 0.0223(17) 0.0093(18) -0.0011(15) 0.0042(12) -0.0036(16)
O13 0.0199(17) 0.037(2) 0.009(2) -0.0030(15) 0.0026(15) -0.0071(15)
O14 0.0169(16) 0.045(3) 0.007(2) -0.0014(15) 0.0050(14) -0.0001(15)
O15 0.0241(18) 0.037(2) 0.011(2) 0.0038(15) 0.0031(16) 0.0013(16)
O16 0.027(2) 0.083(4) 0.009(3) -0.003(2) 0.0058(18) 0.001(2)

loop_
_atom_type_symbol
_atom_type_description
_atom_type_scat_dispersion_real
_atom_type_scat_dispersion_imag
_atom_type_scat_source
Ca Ca 0.1599 0.2284 'International Tables Vol C Tables 4.2.6.8 and 6.1.1.4'
C C 0.0009 0.0011 'International Tables Vol C Tables 4.2.6.8 and 6.1.1.4'
O O 0.0044 0.0043 'International Tables Vol C Tables 4.2.6.8 and 6.1.1.4'
H H 0.0000 0.0000 'International Tables Vol C Tables 4.2.6.8 and 6.1.1.4'

loop_
_geom_angle_atom_site_label_1
_geom_angle_atom_site_label_2
_geom_angle_atom_site_label_3
_geom_angle
_geom_angle_site_symmetry_1
_geom_angle_site_symmetry_3
O5 Ca1 O16 102.49(14) . .
O5 Ca1 O9 76.14(12) . .
O16 Ca1 O9 76.49(13) . .
O5 Ca1 O10 75.94(11) . 1_554
O16 Ca1 O10 153.20(15) . 1_554
O9 Ca1 O10 77.21(12) . 1_554
O5 Ca1 O3 141.50(10) . .
O16 Ca1 O3 96.45(14) . .
O9 Ca1 O3 76.18(13) . .
O10 Ca1 O3 72.23(11) 1_554 .
O5 Ca1 O13 87.52(13) . 1_554
O16 Ca1 O13 142.22(14) . 1_554
O9 Ca1 O13 141.05(11) . 1_554
O10 Ca1 O13 64.49(12) 1_554 1_554
O3 Ca1 O13 97.66(13) . 1_554
O5 Ca1 O3 140.62(12) . 3_756
O16 Ca1 O3 74.53(14) . 3_756
O9 Ca1 O3 137.32(13) . 3_756
O10 Ca1 O3 123.78(13) 1_554 3_756
O3 Ca1 O3 76.70(12) . 3_756
O13 Ca1 O3 74.94(13) 1_554 3_756
O5 Ca1 O6 75.18(11) . 4_665
O16 Ca1 O6 75.61(14) . 4_665
O9 Ca1 O6 134.04(12) . 4_665
O10 Ca1 O6 127.99(13) 1_554 4_665
O3 Ca1 O6 142.64(12) . 4_665
O13 Ca1 O6 71.94(12) 1_554 4_665
O3 Ca1 O6 65.97(10) 3_756 4_665
O5 Ca1 Ca2 71.44(8) . .
O16 Ca1 Ca2 114.72(11) . .
O9 Ca1 Ca2 38.34(8) . .
O10 Ca1 Ca2 38.88(9) 1_554 .
O3 Ca1 Ca2 70.23(8) . .
O13 Ca1 Ca2 103.03(8) 1_554 .
O3 Ca1 Ca2 146.33(8) 3_756 .
O6 Ca1 Ca2 146.45(8) 4_665 .
O5 Ca1 Ca1 172.64(10) . 3_756
O16 Ca1 Ca1 84.34(12) . 3_756
O9 Ca1 Ca1 108.49(9) . 3_756
O10 Ca1 Ca1 99.24(9) 1_554 3_756
O3 Ca1 Ca1 38.39(8) . 3_756
O13 Ca1 Ca1 85.36(10) 1_554 3_756
O3 Ca1 Ca1 38.30(7) 3_756 3_756
O6 Ca1 Ca1 104.26(8) 4_665 3_756
Ca2 Ca1 Ca1 108.40(4) . 3_756
O5 Ca1 Ca2 37.72(8) . 4_665
O16 Ca1 Ca2 89.73(12) . 4_665
O9 Ca1 Ca2 107.41(9) . 4_665
O10 Ca1 Ca2 102.98(9) 1_554 4_665
O3 Ca1 Ca2 173.48(10) . 4_665
O13 Ca1 Ca2 76.10(9) 1_554 4_665
O3 Ca1 Ca2 103.11(8) 3_756 4_665
O6 Ca1 Ca2 37.48(7) 4_665 4_665
Ca2 Ca1 Ca2 109.02(3) . 4_665
Ca1 Ca1 Ca2 141.04(4) 3_756 4_665
O9 Ca2 O4 75.33(11) . .
O9 Ca2 O10 78.08(12) . 1_554
O4 Ca2 O10 75.29(13) . 1_554
O9 Ca2 O4 131.35(13) . 3_656
O4 Ca2 O4 76.77(12) . 3_656
O10 Ca2 O4 130.73(13) 1_554 3_656
O9 Ca2 O14 65.78(12) . .
O4 Ca2 O14 89.21(14) . .
O10 Ca2 O14 143.32(11) 1_554 .
O4 Ca2 O14 74.84(13) 3_656 .
O9 Ca2 O6 74.15(11) . .
O4 Ca2 O6 142.04(10) . .
O10 Ca2 O6 76.78(13) 1_554 .
O4 Ca2 O6 141.12(12) 3_656 .
O14 Ca2 O6 98.30(13) . .
O9 Ca2 O5 126.11(12) . 4_565
O4 Ca2 O5 142.46(11) . 4_565
O10 Ca2 O5 134.31(13) 1_554 4_565
O4 Ca2 O5 66.10(10) 3_656 4_565
O14 Ca2 O5 76.35(13) . 4_565
O6 Ca2 O5 75.07(11) . 4_565
O9 Ca2 O15 150.46(14) . .
O4 Ca2 O15 106.98(13) . .
O10 Ca2 O15 74.29(13) 1_554 .
O4 Ca2 O15 76.24(13) 3_656 .
O14 Ca2 O15 142.39(14) . .
O6 Ca2 O15 89.41(12) . .
O5 Ca2 O15 70.20(13) 4_565 .
O9 Ca2 C7 20.01(13) . .
O4 Ca2 C7 81.52(12) . .
O10 Ca2 C7 98.05(12) 1_554 .
O4 Ca2 C7 116.87(14) 3_656 .
O14 Ca2 C7 46.14(12) . .
O6 Ca2 C7 77.50(12) . .
O5 Ca2 C7 109.92(13) 4_565 .
O15 Ca2 C7 166.17(13) . .
O9 Ca2 Ca1 38.88(9) . .
O4 Ca2 Ca1 71.53(8) . .
O10 Ca2 Ca1 39.21(8) 1_554 .
O4 Ca2 Ca1 148.31(8) 3_656 .
O14 Ca2 Ca1 104.50(9) . .
O6 Ca2 Ca1 70.56(8) . .
O5 Ca2 Ca1 145.39(8) 4_565 .
O15 Ca2 Ca1 112.74(10) . .
C7 Ca2 Ca1 58.85(10) . .
O9 Ca2 Ca2 105.11(9) . 3_656
O4 Ca2 Ca2 38.44(8) . 3_656
O10 Ca2 Ca2 104.77(9) 1_554 3_656
O4 Ca2 Ca2 38.33(8) 3_656 3_656
O14 Ca2 Ca2 79.88(10) . 3_656
O6 Ca2 Ca2 178.17(11) . 3_656
O5 Ca2 Ca2 104.27(8) 4_565 3_656
O15 Ca2 Ca2 91.96(10) . 3_656
C7 Ca2 Ca2 101.22(10) . 3_656
Ca1 Ca2 Ca2 109.97(4) . 3_656
O9 Ca2 Ca1 102.59(9) . 4_565
O4 Ca2 Ca1 176.62(10) . 4_565
O10 Ca2 Ca1 107.03(9) 1_554 4_565
O4 Ca2 Ca1 103.05(8) 3_656 4_565
O14 Ca2 Ca1 87.49(10) . 4_565
O6 Ca2 Ca1 38.07(8) . 4_565
O5 Ca2 Ca1 37.02(7) 4_565 4_565
O15 Ca2 Ca1 76.16(10) . 4_565
C7 Ca2 Ca1 95.64(10) . 4_565
Ca1 Ca2 Ca1 108.60(3) . 4_565
Ca2 Ca2 Ca1 141.28(4) 3_656 4_565
C12 O3 Ca1 136.6(3) . .
C12 O3 Ca1 120.1(3) . 3_756
Ca1 O3 Ca1 103.30(12) . 3_756
C12 O4 Ca2 135.3(3) . .
C12 O4 Ca2 121.1(3) . 3_656
Ca2 O4 Ca2 103.23(12) . 3_656
C11 O5 Ca1 134.5(3) . .
C11 O5 Ca2 120.1(3) . 4_665
Ca1 O5 Ca2 105.27(12) . 4_665
C11 O6 Ca2 135.5(3) . .
C11 O6 Ca1 119.8(3) . 4_565
Ca2 O6 Ca1 104.44(12) . 4_565
O9 C7 O13 125.9(5) . .
O9 C7 C8 120.1(4) . .
O13 C7 C8 114.0(5) . .
O9 C7 Ca2 41.6(2) . .
O13 C7 Ca2 164.1(4) . .
C8 C7 Ca2 79.1(3) . .
O10 C8 O14 127.6(4) . .
O10 C8 C7 118.8(4) . .
O14 C8 C7 113.6(5) . .
C7 O9 Ca2 118.4(3) . .
C7 O9 Ca1 138.6(3) . .
Ca2 O9 Ca1 102.78(13) . .
C8 O10 Ca2 138.2(3) . 1_556
C8 O10 Ca1 119.8(3) . 1_556
Ca2 O10 Ca1 101.91(14) 1_556 1_556
O6 C11 O5 127.4(4) . .
O6 C11 C12 116.9(4) . 2_656
O5 C11 C12 115.7(4) . 2_656
O4 C12 O3 125.9(5) . .
O4 C12 C11 117.0(4) . 2_646
O3 C12 C11 117.0(4) . 2_646
C7 O13 Ca1 120.8(3) . 1_556
C8 O14 Ca2 120.7(3) . .

loop_
_geom_bond_atom_site_label_1
_geom_bond_atom_site_label_2
_geom_bond_distance
_geom_bond_site_symmetry_2
Ca1 O5 2.431(3) .
Ca1 O16 2.433(4) .
Ca1 O9 2.436(4) .
Ca1 O10 2.444(3) 1_554
Ca1 O3 2.446(3) .
Ca1 O13 2.448(5) 1_554
Ca1 O3 2.451(3) 3_756
Ca1 O6 2.481(3) 4_665
Ca1 Ca2 3.7838(15) .
Ca1 Ca1 3.840(2) 3_756
Ca1 Ca2 3.8955(18) 4_665
Ca2 O9 2.407(3) .
Ca2 O4 2.424(3) .
Ca2 O10 2.427(4) 1_554
Ca2 O4 2.429(3) 3_656
Ca2 O14 2.430(5) .
Ca2 O6 2.448(3) .
Ca2 O5 2.470(3) 4_565
Ca2 O15 2.542(4) .
Ca2 C7 3.189(5) .
Ca2 Ca2 3.804(2) 3_656
Ca2 Ca1 3.8954(18) 4_565
O3 C12 1.232(5) .
O3 Ca1 2.451(3) 3_756
O4 C12 1.230(5) .
O4 Ca2 2.429(3) 3_656
O5 C11 1.239(5) .
O5 Ca2 2.470(3) 4_665
O6 C11 1.211(5) .
O6 Ca1 2.480(3) 4_565
C7 O9 1.241(6) .
C7 O13 1.270(5) .
C7 C8 1.498(7) .
C8 O10 1.236(6) .
C8 O14 1.258(5) .
O10 Ca2 2.427(4) 1_556
O10 Ca1 2.444(3) 1_556
C11 C12 1.576(6) 2_656
C12 C11 1.576(6) 2_646
O13 Ca1 2.448(5) 1_556
